data_7103138
loop_
_publ_author_name
'Li, Xiao'
'Zhan, Chuanlang'
'Wang, Yaobing'
'Yao, Jiannian'

_publ_section_title
;
 Pyridine-imide oligomers.
;
_journal_issue 21
_journal_name_full 'Chemical communications (Cambridge, England)'
_journal_page_first 2444
_journal_page_last 2446
_journal_paper_doi 10.1039/b800020d
_journal_year 2008
_chemical_absolute_configuration unk
_chemical_formula_moiety 'C25 H21 N5 O8'
_chemical_formula_sum 'C25 H21 N5 O8'
_chemical_formula_weight 519.47
_chemical_name_systematic
;
?
;
_space_group_IT_number 19
_symmetry_cell_setting orthorhombic
_symmetry_space_group_name_Hall 'P 2ac 2ab'
_symmetry_space_group_name_H-M 'P 21 21 21'
_atom_sites_solution_hydrogens geom
_atom_sites_solution_primary direct
_atom_sites_solution_secondary difmap
_audit_creation_method SHELXL-97
_cell_angle_alpha 90.00
_cell_angle_beta 90.00
_cell_angle_gamma 90.00
_cell_formula_units_Z 4
_cell_length_a 7.7201(14)
_cell_length_b 8.3506(15)
_cell_length_c 37.025(7)
_cell_measurement_reflns_used 5605
_cell_measurement_temperature 113(2)
_cell_measurement_theta_max 27.9
_cell_measurement_theta_min 2.4
_cell_volume 2386.9(7)
_computing_cell_refinement CrystalClear
_computing_data_collection CrystalClear
_computing_data_reduction CrystalClear
_computing_publication_material 'CrystalStructure 3.7.0'
_computing_structure_refinement 'SHELXL-97 (Sheldrick, 1997)'
_computing_structure_solution 'SHELXS-97 (Sheldrick, 1990)'
_diffrn_ambient_temperature 113(2)
_diffrn_detector_area_resol_mean 7.31
_diffrn_measured_fraction_theta_full 0.994
_diffrn_measured_fraction_theta_max 0.994
_diffrn_measurement_device_type 'Rigaku Saturn'
_diffrn_measurement_method \w
_diffrn_radiation_monochromator confocal
_diffrn_radiation_source 'rotating anode'
_diffrn_radiation_type MoK\a
_diffrn_radiation_wavelength 0.71070
_diffrn_reflns_av_R_equivalents 0.0319
_diffrn_reflns_av_sigmaI/netI 0.0203
_diffrn_reflns_limit_h_max 9
_diffrn_reflns_limit_h_min -10
_diffrn_reflns_limit_k_max 10
_diffrn_reflns_limit_k_min -10
_diffrn_reflns_limit_l_max 48
_diffrn_reflns_limit_l_min -48
_diffrn_reflns_number 21235
_diffrn_reflns_theta_full 27.87
_diffrn_reflns_theta_max 27.87
_diffrn_reflns_theta_min 2.50
_exptl_absorpt_coefficient_mu 0.110
_exptl_absorpt_correction_T_max 0.9783
_exptl_absorpt_correction_T_min 0.9783
_exptl_absorpt_correction_type multi-scan
_exptl_absorpt_process_details 'Jacobson, R. (1998) Private communication'
_exptl_crystal_colour colorless
_exptl_crystal_density_diffrn 1.446
_exptl_crystal_density_method 'not measured'
_exptl_crystal_description prism
_exptl_crystal_F_000 1080
_exptl_crystal_size_max 0.20
_exptl_crystal_size_mid 0.20
_exptl_crystal_size_min 0.20
_refine_diff_density_max 0.214
_refine_diff_density_min -0.151
_refine_diff_density_rms 0.034
_refine_ls_abs_structure_details 'None, Friedel Pairs merged'
_refine_ls_extinction_method none
_refine_ls_goodness_of_fit_ref 1.037
_refine_ls_hydrogen_treatment mixed
_refine_ls_matrix_type full
_refine_ls_number_parameters 354
_refine_ls_number_reflns 3244
_refine_ls_number_restraints 0
_refine_ls_restrained_S_all 1.037
_refine_ls_R_factor_all 0.0327
_refine_ls_R_factor_gt 0.0312
_refine_ls_shift/su_max 0.001
_refine_ls_shift/su_mean 0.000
_refine_ls_structure_factor_coef Fsqd
_refine_ls_weighting_details 'calc w=1/[\s^2^(Fo^2^)+(0.0401P)^2^+0.4487P] where P=(Fo^2^+2Fc^2^)/3'
_refine_ls_weighting_scheme calc
_refine_ls_wR_factor_gt 0.0738
_refine_ls_wR_factor_ref 0.0750
_reflns_number_gt 3134
_reflns_number_total 3244
_reflns_threshold_expression >2sigma(I)
_cod_data_source_file b800020d.txt
_cod_data_source_block shelxl
_cod_database_code 7103138

loop_
_symmetry_equiv_pos_as_xyz
'x, y, z'
'x+1/2, -y+1/2, -z'
'-x, y+1/2, -z+1/2'
'-x+1/2, -y, z+1/2'

loop_
_atom_site_label
_atom_site_type_symbol
_atom_site_fract_x
_atom_site_fract_y
_atom_site_fract_z
_atom_site_U_iso_or_equiv
_atom_site_adp_type
_atom_site_occupancy
_atom_site_symmetry_multiplicity
_atom_site_calc_flag
_atom_site_refinement_flags
_atom_site_disorder_assembly
_atom_site_disorder_group
O1 O 0.92206(18) -0.12927(16) 0.92875(3) 0.0319(3) Uani 1 1 d . . .
O2 O 0.69883(16) -0.30352(16) 0.92689(3) 0.0286(3) Uani 1 1 d . . .
O3 O 1.07311(18) -0.03888(15) 0.76616(3) 0.0317(3) Uani 1 1 d . . .
O4 O 1.23248(17) 0.26482(17) 0.78158(3) 0.0318(3) Uani 1 1 d . . .
O5 O 1.01897(17) 0.45990(16) 0.96021(3) 0.0327(3) Uani 1 1 d . . .
O6 O 0.72500(18) 0.28126(19) 0.98007(3) 0.0402(4) Uani 1 1 d . . .
O7 O 0.41043(19) -0.11837(16) 0.82786(3) 0.0350(3) Uani 1 1 d . . .
O8 O 0.58269(16) 0.09617(15) 0.82103(3) 0.0255(3) Uani 1 1 d . . .
N1 N 0.92618(18) -0.13640(17) 0.85389(3) 0.0218(3) Uani 1 1 d . . .
N2 N 1.0676(2) 0.10557(18) 0.81900(4) 0.0262(3) Uani 1 1 d . . .
H2A H 1.035(3) 0.099(3) 0.8419(6) 0.048(7) Uiso 1 1 d . . .
N3 N 1.09331(17) 0.31803(16) 0.87161(3) 0.0212(3) Uani 1 1 d . . .
N4 N 0.86928(19) 0.27604(18) 0.92590(4) 0.0257(3) Uani 1 1 d . . .
H4A H 0.867(2) 0.234(2) 0.9040(5) 0.021(5) Uiso 1 1 d . . .
N5 N 0.60399(17) 0.11975(17) 0.89527(3) 0.0222(3) Uani 1 1 d . . .
C1 C 0.8445(2) -0.2509(2) 0.87247(4) 0.0219(3) Uani 1 1 d . . .
C2 C 0.7857(2) -0.3923(2) 0.85689(4) 0.0254(3) Uani 1 1 d . . .
H2 H 0.7273 -0.4705 0.8710 0.031 Uiso 1 1 calc R . .
C3 C 0.8143(2) -0.4168(2) 0.82014(4) 0.0279(4) Uani 1 1 d . . .
H3 H 0.7775 -0.5130 0.8088 0.033 Uiso 1 1 calc R . .
C4 C 0.8974(2) -0.2985(2) 0.80043(4) 0.0264(3) Uani 1 1 d . . .
H4 H 0.9182 -0.3113 0.7753 0.032 Uiso 1 1 calc R . .
C5 C 0.9494(2) -0.1609(2) 0.81836(4) 0.0228(3) Uani 1 1 d . . .
C6 C 0.8282(2) -0.2190(2) 0.91244(4) 0.0232(3) Uani 1 1 d . . .
C7 C 1.0368(2) -0.0285(2) 0.79778(4) 0.0250(3) Uani 1 1 d . . .
C8 C 1.1659(2) 0.2375(2) 0.81060(4) 0.0245(3) Uani 1 1 d . . .
C9 C 1.1902(2) 0.3481(2) 0.84238(4) 0.0232(3) Uani 1 1 d . . .
C10 C 1.3086(2) 0.4725(2) 0.84047(5) 0.0295(4) Uani 1 1 d . . .
H10 H 1.3738 0.4907 0.8191 0.035 Uiso 1 1 calc R . .
C11 C 1.3295(2) 0.5699(2) 0.87046(5) 0.0328(4) Uani 1 1 d . . .
H11 H 1.4108 0.6553 0.8701 0.039 Uiso 1 1 calc R . .
C12 C 1.2300(2) 0.5407(2) 0.90091(5) 0.0288(4) Uani 1 1 d . . .
H12 H 1.2412 0.6059 0.9218 0.035 Uiso 1 1 calc R . .
C13 C 1.1135(2) 0.4141(2) 0.90015(4) 0.0231(3) Uani 1 1 d . . .
C14 C 0.9994(2) 0.3859(2) 0.93236(4) 0.0245(3) Uani 1 1 d . . .
C15 C 0.7327(2) 0.2401(2) 0.94879(4) 0.0269(4) Uani 1 1 d . . .
C16 C 0.5882(2) 0.1502(2) 0.93072(4) 0.0229(3) Uani 1 1 d . . .
C17 C 0.4451(2) 0.1072(2) 0.95157(4) 0.0256(3) Uani 1 1 d . . .
H17 H 0.4402 0.1319 0.9766 0.031 Uiso 1 1 calc R . .
C18 C 0.3108(2) 0.0276(2) 0.93469(4) 0.0271(4) Uani 1 1 d . . .
H18 H 0.2097 -0.0013 0.9478 0.032 Uiso 1 1 calc R . .
C19 C 0.3257(2) -0.0094(2) 0.89832(4) 0.0256(3) Uani 1 1 d . . .
H19 H 0.2365 -0.0667 0.8863 0.031 Uiso 1 1 calc R . .
C20 C 0.4737(2) 0.0388(2) 0.87978(4) 0.0222(3) Uani 1 1 d . . .
C21 C 0.4868(2) -0.0047(2) 0.84032(4) 0.0236(3) Uani 1 1 d . . .
C22 C 0.6821(2) -0.2915(2) 0.96628(4) 0.0301(4) Uani 1 1 d . . .
H22A H 0.6852 -0.1779 0.9739 0.036 Uiso 1 1 calc R . .
H22B H 0.7787 -0.3486 0.9782 0.036 Uiso 1 1 calc R . .
C23 C 0.5119(2) -0.3660(3) 0.97663(5) 0.0375(4) Uani 1 1 d . . .
H23A H 0.4169 -0.3039 0.9661 0.056 Uiso 1 1 calc R . .
H23B H 0.5006 -0.3665 1.0030 0.056 Uiso 1 1 calc R . .
H23C H 0.5072 -0.4762 0.9676 0.056 Uiso 1 1 calc R . .
C24 C 0.5859(2) 0.0611(2) 0.78212(4) 0.0254(3) Uani 1 1 d . . .
H24A H 0.4667 0.0449 0.7730 0.030 Uiso 1 1 calc R . .
H24B H 0.6538 -0.0373 0.7774 0.030 Uiso 1 1 calc R . .
C25 C 0.6685(3) 0.2023(2) 0.76377(5) 0.0325(4) Uani 1 1 d . . .
H25A H 0.6010 0.2991 0.7689 0.049 Uiso 1 1 calc R . .
H25B H 0.6713 0.1840 0.7376 0.049 Uiso 1 1 calc R . .
H25C H 0.7869 0.2160 0.7728 0.049 Uiso 1 1 calc R . .

loop_
_atom_site_aniso_label
_atom_site_aniso_U_11
_atom_site_aniso_U_22
_atom_site_aniso_U_33
_atom_site_aniso_U_23
_atom_site_aniso_U_13
_atom_site_aniso_U_12
O1 0.0368(7) 0.0398(7) 0.0190(5) -0.0019(5) -0.0023(5) -0.0104(6)
O2 0.0301(6) 0.0393(7) 0.0164(5) 0.0008(5) 0.0020(5) -0.0071(6)
O3 0.0450(7) 0.0322(6) 0.0178(5) 0.0010(5) 0.0055(5) 0.0029(6)
O4 0.0320(6) 0.0422(7) 0.0213(5) 0.0058(5) 0.0047(5) -0.0033(6)
O5 0.0347(7) 0.0389(7) 0.0244(6) -0.0085(5) -0.0012(5) -0.0057(6)
O6 0.0368(7) 0.0643(9) 0.0196(6) -0.0107(6) 0.0026(5) -0.0138(8)
O7 0.0479(8) 0.0327(7) 0.0244(6) -0.0023(5) -0.0009(6) -0.0141(7)
O8 0.0301(6) 0.0301(6) 0.0162(5) -0.0007(5) -0.0002(5) -0.0051(5)
N1 0.0238(6) 0.0250(7) 0.0168(6) -0.0003(5) -0.0007(5) 0.0020(6)
N2 0.0340(8) 0.0272(7) 0.0173(6) 0.0004(6) 0.0047(6) -0.0015(7)
N3 0.0205(6) 0.0235(6) 0.0195(6) 0.0020(5) -0.0006(5) 0.0013(6)
N4 0.0269(7) 0.0326(8) 0.0177(6) -0.0051(6) 0.0011(6) -0.0063(6)
N5 0.0218(6) 0.0268(7) 0.0179(6) 0.0004(5) -0.0003(5) 0.0006(6)
C1 0.0207(7) 0.0275(8) 0.0176(7) 0.0008(6) -0.0027(6) 0.0018(7)
C2 0.0252(8) 0.0273(8) 0.0237(7) 0.0008(7) -0.0010(6) -0.0006(7)
C3 0.0328(9) 0.0269(8) 0.0239(8) -0.0051(7) -0.0046(7) 0.0008(8)
C4 0.0331(9) 0.0287(8) 0.0172(7) -0.0032(6) -0.0014(6) 0.0053(8)
C5 0.0256(8) 0.0252(8) 0.0175(7) 0.0003(6) -0.0014(6) 0.0047(7)
C6 0.0244(8) 0.0262(8) 0.0190(7) 0.0016(6) -0.0009(6) -0.0001(7)
C7 0.0279(8) 0.0270(8) 0.0199(7) 0.0001(6) 0.0004(6) 0.0056(7)
C8 0.0220(7) 0.0295(8) 0.0219(7) 0.0048(6) -0.0001(6) 0.0024(7)
C9 0.0226(8) 0.0238(8) 0.0233(7) 0.0048(6) 0.0001(6) 0.0016(7)
C10 0.0259(8) 0.0312(9) 0.0315(8) 0.0090(7) 0.0027(7) -0.0020(8)
C11 0.0279(9) 0.0280(9) 0.0425(10) 0.0038(8) -0.0002(8) -0.0073(8)
C12 0.0278(9) 0.0254(8) 0.0333(9) -0.0022(7) -0.0034(7) -0.0026(7)
C13 0.0221(7) 0.0235(8) 0.0236(7) 0.0019(6) -0.0039(6) 0.0006(7)
C14 0.0237(8) 0.0272(8) 0.0224(7) -0.0019(7) -0.0024(6) 0.0006(7)
C15 0.0249(8) 0.0349(9) 0.0208(7) -0.0013(7) -0.0008(6) -0.0033(8)
C16 0.0223(7) 0.0286(8) 0.0177(7) 0.0004(6) -0.0004(6) 0.0009(7)
C17 0.0241(8) 0.0332(9) 0.0195(7) -0.0002(7) 0.0017(6) 0.0015(7)
C18 0.0224(8) 0.0353(9) 0.0235(7) 0.0035(7) 0.0029(6) 0.0002(8)
C19 0.0230(7) 0.0284(8) 0.0254(8) 0.0029(7) -0.0034(6) -0.0015(7)
C20 0.0235(8) 0.0251(8) 0.0181(7) 0.0017(6) -0.0021(6) 0.0011(7)
C21 0.0242(8) 0.0256(8) 0.0211(7) 0.0013(6) -0.0037(6) 0.0007(7)
C22 0.0340(9) 0.0416(10) 0.0149(7) 0.0008(7) 0.0016(7) 0.0000(9)
C23 0.0341(9) 0.0546(12) 0.0238(8) 0.0041(8) 0.0065(8) 0.0023(10)
C24 0.0320(8) 0.0290(8) 0.0152(7) -0.0017(6) -0.0004(7) -0.0011(7)
C25 0.0403(10) 0.0351(10) 0.0221(8) 0.0020(7) 0.0020(7) -0.0056(9)

loop_
_atom_type_symbol
_atom_type_description
_atom_type_scat_dispersion_real
_atom_type_scat_dispersion_imag
_atom_type_scat_source
C C 0.0033 0.0000 'International Tables Vol C Tables 4.2.6.8 and 6.1.1.4'
H H 0.0000 0.0000 'International Tables Vol C Tables 4.2.6.8 and 6.1.1.4'
N N 0.0061 0.0000 'International Tables Vol C Tables 4.2.6.8 and 6.1.1.4'
O O 0.0106 0.0000 'International Tables Vol C Tables 4.2.6.8 and 6.1.1.4'

loop_
_geom_angle_atom_site_label_1
_geom_angle_atom_site_label_2
_geom_angle_atom_site_label_3
_geom_angle
_geom_angle_site_symmetry_1
_geom_angle_site_symmetry_3
_geom_angle_publ_flag
C6 O2 C22 115.34(14) . . ?
C21 O8 C24 114.19(13) . . ?
C1 N1 C5 117.28(14) . . ?
C8 N2 C7 127.84(14) . . ?
C8 N2 H2A 114.8(16) . . ?
C7 N2 H2A 116.5(16) . . ?
C13 N3 C9 117.49(15) . . ?
C14 N4 C15 126.25(14) . . ?
C14 N4 H4A 115.9(12) . . ?
C15 N4 H4A 117.4(13) . . ?
C20 N5 C16 116.47(14) . . ?
N1 C1 C2 123.23(15) . . ?
N1 C1 C6 114.72(14) . . ?
C2 C1 C6 121.98(15) . . ?
C1 C2 C3 118.58(16) . . ?
C1 C2 H2 120.7 . . ?
C3 C2 H2 120.7 . . ?
C4 C3 C2 118.85(16) . . ?
C4 C3 H3 120.6 . . ?
C2 C3 H3 120.6 . . ?
C3 C4 C5 118.23(14) . . ?
C3 C4 H4 120.9 . . ?
C5 C4 H4 120.9 . . ?
N1 C5 C4 123.81(16) . . ?
N1 C5 C7 116.39(14) . . ?
C4 C5 C7 119.80(14) . . ?
O1 C6 O2 125.31(15) . . ?
O1 C6 C1 123.44(15) . . ?
O2 C6 C1 111.25(14) . . ?
O3 C7 N2 124.53(16) . . ?
O3 C7 C5 122.91(16) . . ?
N2 C7 C5 112.55(13) . . ?
O4 C8 N2 125.87(16) . . ?
O4 C8 C9 121.55(16) . . ?
N2 C8 C9 112.55(13) . . ?
N3 C9 C10 123.39(16) . . ?
N3 C9 C8 116.50(15) . . ?
C10 C9 C8 120.11(15) . . ?
C9 C10 C11 118.43(16) . . ?
C9 C10 H10 120.8 . . ?
C11 C10 H10 120.8 . . ?
C10 C11 C12 118.96(17) . . ?
C10 C11 H11 120.5 . . ?
C12 C11 H11 120.5 . . ?
C11 C12 C13 118.44(16) . . ?
C11 C12 H12 120.8 . . ?
C13 C12 H12 120.8 . . ?
N3 C13 C12 123.29(15) . . ?
N3 C13 C14 117.79(14) . . ?
C12 C13 C14 118.89(15) . . ?
O5 C14 N4 125.19(16) . . ?
O5 C14 C13 121.57(16) . . ?
N4 C14 C13 113.16(13) . . ?
O6 C15 N4 124.16(16) . . ?
O6 C15 C16 122.16(16) . . ?
N4 C15 C16 113.62(14) . . ?
N5 C16 C17 124.33(15) . . ?
N5 C16 C15 117.59(14) . . ?
C17 C16 C15 118.06(14) . . ?
C18 C17 C16 117.93(15) . . ?
C18 C17 H17 121.0 . . ?
C16 C17 H17 121.0 . . ?
C17 C18 C19 118.97(16) . . ?
C17 C18 H18 120.5 . . ?
C19 C18 H18 120.5 . . ?
C18 C19 C20 118.85(16) . . ?
C18 C19 H19 120.6 . . ?
C20 C19 H19 120.6 . . ?
N5 C20 C19 123.41(15) . . ?
N5 C20 C21 119.03(14) . . ?
C19 C20 C21 117.56(15) . . ?
O7 C21 O8 124.32(15) . . ?
O7 C21 C20 121.72(15) . . ?
O8 C21 C20 113.91(14) . . ?
O2 C22 C23 107.56(15) . . ?
O2 C22 H22A 110.2 . . ?
C23 C22 H22A 110.2 . . ?
O2 C22 H22B 110.2 . . ?
C23 C22 H22B 110.2 . . ?
H22A C22 H22B 108.5 . . ?
C22 C23 H23A 109.5 . . ?
C22 C23 H23B 109.5 . . ?
H23A C23 H23B 109.5 . . ?
C22 C23 H23C 109.5 . . ?
H23A C23 H23C 109.5 . . ?
H23B C23 H23C 109.5 . . ?
O8 C24 C25 107.10(13) . . ?
O8 C24 H24A 110.3 . . ?
C25 C24 H24A 110.3 . . ?
O8 C24 H24B 110.3 . . ?
C25 C24 H24B 110.3 . . ?
H24A C24 H24B 108.6 . . ?
C24 C25 H25A 109.5 . . ?
C24 C25 H25B 109.5 . . ?
H25A C25 H25B 109.5 . . ?
C24 C25 H25C 109.5 . . ?
H25A C25 H25C 109.5 . . ?
H25B C25 H25C 109.5 . . ?

loop_
_geom_bond_atom_site_label_1
_geom_bond_atom_site_label_2
_geom_bond_distance
_geom_bond_site_symmetry_2
_geom_bond_publ_flag
O1 C6 1.205(2) . ?
O2 C6 1.335(2) . ?
O2 C22 1.4675(18) . ?
O3 C7 1.2071(19) . ?
O4 C8 1.2131(19) . ?
O5 C14 1.2115(19) . ?
O6 C15 1.209(2) . ?
O7 C21 1.209(2) . ?
O8 C21 1.330(2) . ?
O8 C24 1.4702(18) . ?
N1 C1 1.336(2) . ?
N1 C5 1.3435(19) . ?
N2 C8 1.373(2) . ?
N2 C7 1.388(2) . ?
N2 H2A 0.89(2) . ?
N3 C13 1.336(2) . ?
N3 C9 1.339(2) . ?
N4 C14 1.382(2) . ?
N4 C15 1.386(2) . ?
N4 H4A 0.883(18) . ?
N5 C20 1.341(2) . ?
N5 C16 1.3428(19) . ?
C1 C2 1.390(2) . ?
C1 C6 1.509(2) . ?
C2 C3 1.394(2) . ?
C2 H2 0.9500 . ?
C3 C4 1.386(2) . ?
C3 H3 0.9500 . ?
C4 C5 1.386(2) . ?
C4 H4 0.9500 . ?
C5 C7 1.502(2) . ?
C8 C9 1.508(2) . ?
C9 C10 1.385(2) . ?
C10 C11 1.386(3) . ?
C10 H10 0.9500 . ?
C11 C12 1.386(3) . ?
C11 H11 0.9500 . ?
C12 C13 1.389(2) . ?
C12 H12 0.9500 . ?
C13 C14 1.501(2) . ?
C15 C16 1.501(2) . ?
C16 C17 1.395(2) . ?
C17 C18 1.382(2) . ?
C17 H17 0.9500 . ?
C18 C19 1.386(2) . ?
C18 H18 0.9500 . ?
C19 C20 1.393(2) . ?
C19 H19 0.9500 . ?
C20 C21 1.509(2) . ?
C22 C23 1.504(3) . ?
C22 H22A 0.9900 . ?
C22 H22B 0.9900 . ?
C23 H23A 0.9800 . ?
C23 H23B 0.9800 . ?
C23 H23C 0.9800 . ?
C24 C25 1.503(2) . ?
C24 H24A 0.9900 . ?
C24 H24B 0.9900 . ?
C25 H25A 0.9800 . ?
C25 H25B 0.9800 . ?
C25 H25C 0.9800 . ?

loop_
_geom_hbond_atom_site_label_D
_geom_hbond_atom_site_label_H
_geom_hbond_atom_site_label_A
_geom_hbond_distance_DH
_geom_hbond_distance_HA
_geom_hbond_distance_DA
_geom_hbond_angle_DHA
_geom_hbond_site_symmetry_A
N2 H2A N3 0.89(2) 2.18(2) 2.642(2) 112.1(19) .
N2 H2A N1 0.89(2) 2.19(2) 2.635(2) 110.8(18) .
N4 H4A N3 0.883(18) 2.232(18) 2.675(2) 110.7(14) .

loop_
_geom_torsion_atom_site_label_1
_geom_torsion_atom_site_label_2
_geom_torsion_atom_site_label_3
_geom_torsion_atom_site_label_4
_geom_torsion
_geom_torsion_site_symmetry_1
_geom_torsion_site_symmetry_2
_geom_torsion_site_symmetry_3
_geom_torsion_site_symmetry_4
_geom_torsion_publ_flag
C5 N1 C1 C2 0.8(2) . . . . ?
C5 N1 C1 C6 177.89(14) . . . . ?
N1 C1 C2 C3 0.5(2) . . . . ?
C6 C1 C2 C3 -176.36(16) . . . . ?
C1 C2 C3 C4 -1.1(2) . . . . ?
C2 C3 C4 C5 0.4(3) . . . . ?
C1 N1 C5 C4 -1.6(2) . . . . ?
C1 N1 C5 C7 178.22(15) . . . . ?
C3 C4 C5 N1 1.0(3) . . . . ?
C3 C4 C5 C7 -178.80(16) . . . . ?
C22 O2 C6 O1 -4.6(3) . . . . ?
C22 O2 C6 C1 174.88(14) . . . . ?
N1 C1 C6 O1 -22.3(2) . . . . ?
C2 C1 C6 O1 154.87(17) . . . . ?
N1 C1 C6 O2 158.25(14) . . . . ?
C2 C1 C6 O2 -24.6(2) . . . . ?
C8 N2 C7 O3 -11.1(3) . . . . ?
C8 N2 C7 C5 169.82(16) . . . . ?
N1 C5 C7 O3 176.13(16) . . . . ?
C4 C5 C7 O3 -4.0(3) . . . . ?
N1 C5 C7 N2 -4.8(2) . . . . ?
C4 C5 C7 N2 175.06(15) . . . . ?
C7 N2 C8 O4 6.2(3) . . . . ?
C7 N2 C8 C9 -171.79(16) . . . . ?
C13 N3 C9 C10 0.0(2) . . . . ?
C13 N3 C9 C8 179.64(14) . . . . ?
O4 C8 C9 N3 171.59(16) . . . . ?
N2 C8 C9 N3 -10.3(2) . . . . ?
O4 C8 C9 C10 -8.8(3) . . . . ?
N2 C8 C9 C10 169.34(15) . . . . ?
N3 C9 C10 C11 0.8(3) . . . . ?
C8 C9 C10 C11 -178.85(16) . . . . ?
C9 C10 C11 C12 -0.9(3) . . . . ?
C10 C11 C12 C13 0.3(3) . . . . ?
C9 N3 C13 C12 -0.7(2) . . . . ?
C9 N3 C13 C14 177.17(14) . . . . ?
C11 C12 C13 N3 0.5(3) . . . . ?
C11 C12 C13 C14 -177.30(16) . . . . ?
C15 N4 C14 O5 5.0(3) . . . . ?
C15 N4 C14 C13 -171.73(16) . . . . ?
N3 C13 C14 O5 174.27(16) . . . . ?
C12 C13 C14 O5 -7.8(2) . . . . ?
N3 C13 C14 N4 -8.8(2) . . . . ?
C12 C13 C14 N4 169.08(15) . . . . ?
C14 N4 C15 O6 -12.8(3) . . . . ?
C14 N4 C15 C16 164.59(16) . . . . ?
C20 N5 C16 C17 -1.8(2) . . . . ?
C20 N5 C16 C15 179.75(15) . . . . ?
O6 C15 C16 N5 175.47(18) . . . . ?
N4 C15 C16 N5 -2.0(2) . . . . ?
O6 C15 C16 C17 -3.1(3) . . . . ?
N4 C15 C16 C17 179.48(16) . . . . ?
N5 C16 C17 C18 0.2(3) . . . . ?
C15 C16 C17 C18 178.59(16) . . . . ?
C16 C17 C18 C19 1.6(3) . . . . ?
C17 C18 C19 C20 -1.8(3) . . . . ?
C16 N5 C20 C19 1.7(2) . . . . ?
C16 N5 C20 C21 -177.71(14) . . . . ?
C18 C19 C20 N5 0.0(3) . . . . ?
C18 C19 C20 C21 179.47(16) . . . . ?
C24 O8 C21 O7 1.6(2) . . . . ?
C24 O8 C21 C20 -175.88(13) . . . . ?
N5 C20 C21 O7 154.22(16) . . . . ?
C19 C20 C21 O7 -25.2(2) . . . . ?
N5 C20 C21 O8 -28.3(2) . . . . ?
C19 C20 C21 O8 152.30(15) . . . . ?
C6 O2 C22 C23 168.95(15) . . . . ?
C21 O8 C24 C25 168.92(15) . . . . ?

loop_
_cod_related_entry_id
_cod_related_entry_database
_cod_related_entry_code
1 ChemSpider 24741344
